data_2211186
loop_
_publ_author_name
'Brendan L. Wilkinson'
'Laurent F. Bornaghi'
'Todd A. Houston'
'Sally-Ann Poulsen'
'Alan R. White'

_publ_section_title 4-Hydroxymethyl-1-(2,3,4,6-tetra-<i>O</i>-acetyl-\b-<small>D</small>-glucopyranosyl)-1,2,3-triazole
_journal_coeditor_code SF2008
_journal_issue 11
_journal_name_full 'Acta Crystallographica Section E'
_journal_page_first o5065
_journal_page_last o5067
_journal_paper_doi 10.1107/S1600536806040864
_journal_volume 62
_journal_year 2006
_chemical_formula_iupac 'C17 H23 N3 O10'
_chemical_formula_moiety 'C17 H23 N3 O10'
_chemical_formula_sum 'C17 H23 N3 O10'
_chemical_formula_weight 429.38
_chemical_name_systematic
;
4-hydroxymethyl-1-(2',3',4',6'-tetra-O-acetyl-\b-D-glucopyranosyl)
-1,2,3-triazole
;
_space_group_IT_number 4
_symmetry_cell_setting monoclinic
_symmetry_space_group_name_Hall 'P 2yb'
_symmetry_space_group_name_H-M 'P 1 21 1'
_atom_sites_solution_hydrogens geom
_atom_sites_solution_primary direct
_atom_sites_solution_secondary difmap
_cell_angle_alpha 90
_cell_angle_beta 104.504(10)
_cell_angle_gamma 90
_cell_formula_units_Z 2
_cell_length_a 14.8103(19)
_cell_length_b 9.3896(16)
_cell_length_c 7.6195(11)
_cell_measurement_reflns_used 22
_cell_measurement_temperature 295.2
_cell_measurement_theta_max 17.5
_cell_measurement_theta_min 12.9
_cell_volume 1025.8(3)
_computing_cell_refinement 'MSC/AFC7 Diffractometer Control'
_computing_data_collection 'MSC/AFC7 Diffractometer Control (Molecular Structure Corporation, 1999)'
_computing_data_reduction 'teXsan for Windows (Molecular Structure Corporation, 2001)'
_computing_molecular_graphics 'Ortep-3 (Farrugia, 1997)'
_computing_publication_material 'teXsan for Windows and PLATON (Spek, 2003)'
_computing_structure_refinement 'teXsan for Windows and SHELXL97 (Sheldrick, 1997)'
_computing_structure_solution 'teXsan for Windows'
_diffrn_ambient_temperature 295
_diffrn_measured_fraction_theta_full 0.999
_diffrn_measured_fraction_theta_max 0.999
_diffrn_measurement_device 'Rigaku AFC-7R'
_diffrn_measurement_method \w--2\q
_diffrn_radiation_monochromator graphite
_diffrn_radiation_source 'Rigaku rotating anode'
_diffrn_radiation_type 'Mo K\a'
_diffrn_radiation_wavelength 0.71069
_diffrn_reflns_av_R_equivalents 0.0181
_diffrn_reflns_av_sigmaI/netI 0.0447
_diffrn_reflns_limit_h_max 17
_diffrn_reflns_limit_h_min 0
_diffrn_reflns_limit_k_max 11
_diffrn_reflns_limit_k_min -11
_diffrn_reflns_limit_l_max 8
_diffrn_reflns_limit_l_min -9
_diffrn_reflns_number 2399
_diffrn_reflns_reduction_process ' ?'
_diffrn_reflns_theta_full 25.00
_diffrn_reflns_theta_max 25.00
_diffrn_reflns_theta_min 2.59
_diffrn_standards_decay_% 0.46
_diffrn_standards_interval_count 150
_diffrn_standards_number 3
_exptl_absorpt_coefficient_mu 0.116
_exptl_absorpt_correction_type none
_exptl_crystal_colour colorless
_exptl_crystal_density_diffrn 1.390
_exptl_crystal_density_method 'not measured'
_exptl_crystal_description prism
_exptl_crystal_F_000 452
_exptl_crystal_size_max 0.35
_exptl_crystal_size_mid 0.20
_exptl_crystal_size_min 0.20
_refine_diff_density_max 0.210
_refine_diff_density_min -0.234
_refine_ls_extinction_method none
_refine_ls_goodness_of_fit_ref 1.032
_refine_ls_hydrogen_treatment constr
_refine_ls_matrix_type full
_refine_ls_number_parameters 271
_refine_ls_number_reflns 1922
_refine_ls_number_restraints 1
_refine_ls_restrained_S_all 1.032
_refine_ls_R_factor_all 0.0628
_refine_ls_R_factor_gt 0.0379
_refine_ls_shift/su_max 0.023
_refine_ls_shift/su_mean 0.002
_refine_ls_structure_factor_coef Fsqd
_refine_ls_weighting_details 'calc w=1/[\s^2^(Fo^2^)+(0.0580P)^2^+0.1059P] where P=(Fo^2^+2Fc^2^)/3'
_refine_ls_weighting_scheme calc
_refine_ls_wR_factor_gt 0.0984
_refine_ls_wR_factor_ref 0.1096
_reflns_number_gt 1460
_reflns_number_total 1922
_reflns_threshold_expression I>2\s(I)
_cod_data_source_file sf2008.cif
_cod_data_source_block 2
_cod_original_sg_symbol_H-M 'P 21'
_cod_database_code 2211186
_cod_database_fobs_code 2211186

loop_
_symmetry_equiv_pos_site_id
_symmetry_equiv_pos_as_xyz
1 x,y,z
2 -x,1/2+y,-z

loop_
_atom_site_aniso_label
_atom_site_aniso_U_11
_atom_site_aniso_U_22
_atom_site_aniso_U_33
_atom_site_aniso_U_12
_atom_site_aniso_U_13
_atom_site_aniso_U_23
O1 0.0298(12) 0.0440(16) 0.0422(14) -0.0004(12) 0.0069(10) 0.0060(13)
O11 0.0546(17) 0.0474(17) 0.0656(19) 0.0019(15) 0.0250(15) 0.0041(16)
O21 0.0430(14) 0.0415(16) 0.0430(14) 0.0051(13) 0.0145(11) 0.0043(13)
O22 0.169(4) 0.068(3) 0.087(3) 0.005(3) 0.088(3) -0.005(2)
O31 0.0409(15) 0.0495(17) 0.0371(14) 0.0074(13) 0.0004(11) -0.0095(13)
O32 0.064(2) 0.073(3) 0.080(2) 0.0263(19) -0.0102(17) -0.017(2)
O41 0.0281(12) 0.0417(16) 0.0546(16) -0.0033(12) 0.0112(11) -0.0108(14)
O42 0.0462(18) 0.051(2) 0.124(3) -0.0090(16) 0.0211(18) -0.029(2)
O61 0.0464(15) 0.0444(17) 0.0581(17) 0.0033(14) 0.0256(13) 0.0066(14)
O62 0.092(3) 0.047(2) 0.080(2) 0.0118(19) 0.0377(19) 0.0085(18)
N11 0.0329(15) 0.0341(17) 0.0423(16) -0.0022(14) 0.0061(13) -0.0018(15)
N12 0.0365(17) 0.0426(19) 0.0561(19) -0.0075(16) 0.0050(15) -0.0104(18)
N13 0.0333(18) 0.043(2) 0.063(2) -0.0035(16) 0.0041(15) -0.0005(18)
C1 0.0293(18) 0.037(2) 0.041(2) -0.0006(16) 0.0067(15) -0.0030(18)
C2 0.0334(19) 0.033(2) 0.040(2) 0.0016(16) 0.0084(15) -0.0011(17)
C3 0.0312(18) 0.042(2) 0.0296(18) 0.0020(16) 0.0019(14) -0.0067(16)
C4 0.0314(18) 0.037(2) 0.045(2) 0.0015(16) 0.0111(15) -0.0084(18)
C5 0.0350(18) 0.039(2) 0.043(2) -0.0029(17) 0.0129(16) 0.0027(18)
C6 0.040(2) 0.051(3) 0.061(3) 0.007(2) 0.0213(19) 0.008(2)
C11 0.036(2) 0.036(2) 0.048(2) 0.0003(17) 0.0101(17) -0.0015(17)
C12 0.0353(19) 0.033(2) 0.042(2) -0.0020(16) 0.0047(16) 0.0086(17)
C13 0.033(2) 0.042(2) 0.065(3) 0.0006(19) 0.0069(18) 0.008(2)
C21 0.050(2) 0.057(3) 0.038(2) -0.003(2) 0.0116(17) -0.007(2)
C22 0.063(3) 0.067(3) 0.047(2) -0.005(3) 0.011(2) 0.012(2)
C31 0.035(2) 0.064(3) 0.049(2) 0.012(2) 0.0029(18) -0.008(2)
C32 0.086(4) 0.149(7) 0.045(3) 0.062(4) -0.011(3) -0.018(4)
C41 0.029(2) 0.046(2) 0.052(2) -0.0034(18) 0.0051(17) -0.005(2)
C42 0.041(3) 0.073(4) 0.080(3) -0.013(2) 0.017(2) -0.014(3)
C61 0.050(2) 0.049(3) 0.042(2) -0.001(2) 0.0109(18) 0.006(2)
C62 0.066(3) 0.068(3) 0.089(4) 0.000(3) 0.041(3) 0.017(3)

loop_
_atom_site_type_symbol
_atom_site_label
_atom_site_fract_x
_atom_site_fract_y
_atom_site_fract_z
_atom_site_U_iso_or_equiv
_atom_site_thermal_displace_type
_atom_site_occupancy
O O1 0.39243(16) -0.0693(3) 0.1477(3) 0.0390(8) Uani 1.000
O O11 0.7255(2) -0.1489(3) -0.0833(4) 0.0541(10) Uani 1.000
O O21 0.36392(17) 0.1695(3) -0.2369(3) 0.0418(8) Uani 1.000
O O22 0.4226(4) 0.0410(5) -0.4281(6) 0.0980(19) Uani 1.000
O O31 0.19370(18) 0.0092(3) -0.3193(3) 0.0442(9) Uani 1.000
O O32 0.1149(2) 0.2147(4) -0.3309(5) 0.0774(14) Uani 1.000
O O41 0.13727(16) -0.0637(3) 0.0042(3) 0.0413(9) Uani 1.000
O O42 0.0961(2) -0.2866(4) -0.0801(6) 0.0738(13) Uani 1.000
O O61 0.22242(19) -0.2329(3) 0.3409(4) 0.0474(9) Uani 1.000
O O62 0.2446(3) -0.4675(4) 0.3614(5) 0.0701(14) Uani 1.000
N N11 0.5063(2) 0.0624(3) 0.0685(4) 0.0370(9) Uani 1.000
N N12 0.5590(2) 0.1617(4) 0.1749(4) 0.0462(11) Uani 1.000
N N13 0.6456(2) 0.1338(4) 0.1775(5) 0.0479(11) Uani 1.000
C C1 0.4073(2) 0.0555(4) 0.0538(5) 0.0361(11) Uani 1.000
C C2 0.3496(3) 0.0436(4) -0.1413(5) 0.0356(11) Uani 1.000
C C3 0.2475(2) 0.0362(4) -0.1368(4) 0.0353(11) Uani 1.000
C C4 0.2305(2) -0.0844(4) -0.0176(5) 0.0375(11) Uani 1.000
C C5 0.3000(3) -0.0810(4) 0.1710(5) 0.0384(11) Uani 1.000
C C6 0.3057(3) -0.2173(5) 0.2782(6) 0.0491(16) Uani 1.000
C C11 0.5602(2) -0.0307(4) 0.0065(5) 0.0401(12) Uani 1.000
C C12 0.6487(2) 0.0147(4) 0.0766(5) 0.0377(11) Uani 1.000
C C13 0.7390(3) -0.0516(5) 0.0625(6) 0.0476(14) Uani 1.000
C C21 0.4022(3) 0.1542(5) -0.3796(5) 0.0482(14) Uani 1.000
C C22 0.4140(3) 0.2939(6) -0.4613(6) 0.0595(16) Uani 1.000
C C31 0.1332(3) 0.1095(5) -0.4034(6) 0.0507(14) Uani 1.000
C C32 0.0916(4) 0.0671(8) -0.5950(7) 0.098(3) Uani 1.000
C C41 0.0758(3) -0.1718(5) -0.0344(5) 0.0432(12) Uani 1.000
C C42 -0.0177(3) -0.1290(6) -0.0147(8) 0.0643(19) Uani 1.000
C C61 0.2030(3) -0.3651(5) 0.3861(5) 0.0471(14) Uani 1.000
C C62 0.1235(4) -0.3668(6) 0.4732(8) 0.0705(19) Uani 1.000
H H1 0.38820 0.13730 0.10930 0.0440 Uiso 1.000
H H2 0.36710 -0.03840 -0.19760 0.0430 Uiso 1.000
H H3 0.22890 0.12440 -0.09480 0.0430 Uiso 1.000
H H4 0.23450 -0.17300 -0.07470 0.0450 Uiso 1.000
H H5 0.28670 -0.00240 0.23960 0.0460 Uiso 1.000
H H6A 0.31160 -0.29530 0.20340 0.0590 Uiso 1.000
H H6B 0.35840 -0.21330 0.37940 0.0590 Uiso 1.000
H H11 0.54050 -0.11040 -0.06930 0.0470 Uiso 1.000
H H11A 0.73710 -0.10740 -0.17510 0.0640 Uiso 1.000
H H13A 0.78000 0.02210 0.04440 0.0580 Uiso 1.000
H H13B 0.76600 -0.10010 0.17200 0.0580 Uiso 1.000
H H22A 0.46830 0.34020 -0.39040 0.0720 Uiso 1.000
H H22B 0.42060 0.28090 -0.58110 0.0720 Uiso 1.000
H H22C 0.36100 0.35250 -0.46480 0.0720 Uiso 1.000
H H32A 0.11510 -0.02230 -0.61720 0.1170 Uiso 1.000
H H32B 0.10800 0.13680 -0.67370 0.1170 Uiso 1.000
H H32C 0.02590 0.06380 -0.61640 0.1170 Uiso 1.000
H H41A -0.06220 -0.13930 -0.12780 0.0780 Uiso 1.000
H H42B -0.01610 -0.03220 0.02300 0.0780 Uiso 1.000
H H42C -0.03460 -0.18770 0.07320 0.0780 Uiso 1.000
H H62A 0.06860 -0.33440 0.38910 0.0860 Uiso 1.000
H H62B 0.11440 -0.46010 0.51150 0.0860 Uiso 1.000
H H62C 0.13700 -0.30440 0.57570 0.0860 Uiso 1.000

loop_
_atom_type_symbol
_atom_type_description
_atom_type_scat_dispersion_real
_atom_type_scat_dispersion_imag
_atom_type_scat_source
O O 0.0106 0.0060 'International Tables Vol C Tables 4.2.6.8 and 6.1.1.4'
N N 0.0061 0.0033 'International Tables Vol C Tables 4.2.6.8 and 6.1.1.4'
H H 0.0000 0.0000 'International Tables Vol C Tables 4.2.6.8 and 6.1.1.4'
C C 0.0033 0.0016 'International Tables Vol C Tables 4.2.6.8 and 6.1.1.4'

loop_
_geom_angle_atom_site_label_1
_geom_angle_atom_site_label_2
_geom_angle_atom_site_label_3
_geom_angle
_geom_angle_publ_flag
C1 O1 C5 113.6(3) yes
C2 O21 C21 117.8(3) no
C3 O31 C31 118.5(3) no
C4 O41 C41 119.2(3) no
C6 O61 C61 116.0(3) no
C13 O11 H11A 109.00 no
N12 N11 C11 110.8(3) yes
C1 N11 C11 128.6(3) yes
N12 N11 C1 120.1(3) yes
N11 N12 N13 106.8(3) yes
N12 N13 C12 109.1(3) yes
O1 C1 N11 106.3(3) yes
O1 C1 C2 108.2(3) yes
N11 C1 C2 113.0(3) yes
O21 C2 C3 108.9(3) no
C1 C2 C3 107.4(3) no
O21 C2 C1 108.5(3) no
O31 C3 C2 107.4(3) no
O31 C3 C4 108.2(3) no
C2 C3 C4 111.3(3) no
O41 C4 C3 106.0(3) no
O41 C4 C5 108.9(3) no
C3 C4 C5 111.8(3) no
O1 C5 C6 102.0(3) no
C4 C5 C6 114.8(3) no
O1 C5 C4 108.8(3) no
O61 C6 C5 109.3(4) no
N11 C11 C12 104.9(3) no
N13 C12 C11 108.3(3) no
C11 C12 C13 129.2(4) no
N13 C12 C13 122.4(3) no
O11 C13 C12 111.8(3) no
O21 C21 O22 122.3(4) no
O21 C21 C22 111.2(4) no
O22 C21 C22 126.5(4) no
O31 C31 O32 124.0(4) no
O31 C31 C32 110.0(4) no
O32 C31 C32 126.0(5) no
O41 C41 C42 111.8(4) no
O42 C41 C42 125.7(4) no
O41 C41 O42 122.6(4) no
O61 C61 C62 111.7(4) no
O62 C61 C62 124.3(5) no
O61 C61 O62 124.0(4) no
O1 C1 H1 110.00 no
N11 C1 H1 110.00 no
C2 C1 H1 110.00 no
O21 C2 H2 110.00 no
C1 C2 H2 111.00 no
C3 C2 H2 111.00 no
O31 C3 H3 110.00 no
C2 C3 H3 110.00 no
C4 C3 H3 110.00 no
O41 C4 H4 110.00 no
C3 C4 H4 110.00 no
C5 C4 H4 110.00 no
O1 C5 H5 110.00 no
C4 C5 H5 110.00 no
C6 C5 H5 111.00 no
O61 C6 H6A 110.00 no
O61 C6 H6B 109.00 no
C5 C6 H6A 109.00 no
C5 C6 H6B 109.00 no
H6A C6 H6B 110.00 no
N11 C11 H11 127.00 no
C12 C11 H11 128.00 no
O11 C13 H13A 109.00 no
O11 C13 H13B 109.00 no
C12 C13 H13A 109.00 no
C12 C13 H13B 109.00 no
H13A C13 H13B 109.00 no
C21 C22 H22A 110.00 no
C21 C22 H22B 110.00 no
C21 C22 H22C 110.00 no
H22A C22 H22B 109.00 no
H22A C22 H22C 109.00 no
H22B C22 H22C 109.00 no
C31 C32 H32A 110.00 no
C31 C32 H32B 109.00 no
C31 C32 H32C 109.00 no
H32A C32 H32B 109.00 no
H32A C32 H32C 111.00 no
H32B C32 H32C 109.00 no
C41 C42 H41A 109.00 no
C41 C42 H42B 110.00 no
C41 C42 H42C 109.00 no
H41A C42 H42B 109.00 no
H41A C42 H42C 110.00 no
H42B C42 H42C 109.00 no
C61 C62 H62A 110.00 no
C61 C62 H62B 110.00 no
C61 C62 H62C 109.00 no
H62A C62 H62B 110.00 no
H62A C62 H62C 109.00 no
H62B C62 H62C 109.00 no

loop_
_geom_bond_atom_site_label_1
_geom_bond_atom_site_label_2
_geom_bond_distance
_geom_bond_publ_flag
O1 C1 1.419(5) yes
O1 C5 1.428(5) yes
O11 C13 1.413(5) yes
O21 C2 1.432(5) yes
O21 C21 1.354(5) yes
O22 C21 1.189(7) yes
O31 C3 1.442(4) yes
O31 C31 1.346(5) yes
O32 C31 1.196(6) yes
O41 C4 1.445(4) yes
O41 C41 1.346(5) yes
O42 C41 1.194(6) yes
O61 C6 1.437(5) yes
O61 C61 1.339(5) yes
O62 C61 1.182(6) yes
O11 H11A 0.8500 no
N11 N12 1.349(4) yes
N11 C11 1.347(5) yes
N11 C1 1.444(4) yes
N12 N13 1.304(4) yes
N13 C12 1.364(5) yes
C1 C2 1.522(5) no
C2 C3 1.523(5) no
C3 C4 1.512(5) no
C4 C5 1.544(5) no
C5 C6 1.509(6) no
C11 C12 1.354(5) no
C12 C13 1.503(6) no
C21 C22 1.481(7) no
C31 C32 1.490(7) no
C41 C42 1.485(7) no
C61 C62 1.489(8) no
C1 H1 0.9500 no
C2 H2 0.9500 no
C3 H3 0.9500 no
C4 H4 0.9500 no
C5 H5 0.9500 no
C6 H6A 0.9500 no
C6 H6B 0.9500 no
C11 H11 0.9500 no
C13 H13A 0.9500 no
C13 H13B 0.9500 no
C22 H22A 0.9500 no
C22 H22B 0.9500 no
C22 H22C 0.9500 no
C32 H32A 0.9400 no
C32 H32B 0.9600 no
C32 H32C 0.9500 no
C42 H41A 0.9500 no
C42 H42B 0.9500 no
C42 H42C 0.9500 no
C62 H62A 0.9500 no
C62 H62B 0.9400 no
C62 H62C 0.9600 no

loop_
_geom_contact_atom_site_label_1
_geom_contact_atom_site_label_2
_geom_contact_distance
_geom_contact_site_symmetry_2
_geom_contact_publ_flag
O1 N12 3.252(4) . no
O11 C3 3.373(5) 2_645 no
O11 O62 2.839(5) 2_655 no
O21 C31 3.381(5) . no
O21 N11 2.901(4) . no
O21 O31 2.868(4) . no
O21 C11 3.359(5) 2_655 no
O22 C5 3.341(6) 1_554 no
O31 O21 2.868(4) . no
O31 O41 2.877(3) . no
O32 C13 3.386(6) 2_655 no
O41 O61 3.013(4) . no
O41 O31 2.877(3) . no
O61 O41 3.013(4) . no
O61 C41 3.180(5) . no
O62 O11 2.839(5) 2_645 no
O62 C13 3.392(6) 2_645 no
O62 C22 3.382(7) 1_546 no
O1 H22A 2.5500 2_645 no
O11 H3 2.5200 2_645 no
O11 H11 2.7900 . no
O11 H1 2.6000 2_645 no
O22 H5 2.8400 1_554 no
O22 H6B 2.8400 1_554 no
O22 H2 2.2400 . no
O32 H13B 2.5600 2_655 no
O32 H42C 2.7000 2_555 no
O32 H62A 2.6800 2_555 no
O32 H3 2.3000 . no
O42 H13A 2.5300 2_645 no
O42 H4 2.3000 . no
O42 H42B 2.6800 2_545 no
O42 H62C 2.8400 1_554 no
O42 H32C 2.9100 2_544 no
O61 H32A 2.6100 1_556 no
O62 H22C 2.5400 1_546 no
O62 H6A 2.3800 . no
O62 H6B 2.9100 . no
O62 H11A 2.0000 2_645 no
N11 O21 2.901(4) . no
N12 O1 3.252(4) . no
N12 H11 2.6100 2_655 no
N13 H4 2.7800 2_655 no
C3 O11 3.373(5) 2_655 no
C5 O22 3.341(6) 1_556 no
C11 O21 3.359(5) 2_645 no
C13 O32 3.386(6) 2_645 no
C13 O62 3.392(6) 2_655 no
C22 O62 3.382(7) 1_564 no
C31 O21 3.381(5) . no
C32 C62 3.588(9) 2_555 no
C41 O61 3.180(5) . no
C62 C32 3.588(9) 2_545 no
C2 H11 3.1000 . no
C4 H1 3.1000 . no
C11 H2 2.8900 . no
C12 H6A 2.9500 2_655 no
C13 H3 3.0800 2_645 no
C31 H62A 3.0600 2_555 no
C32 H42B 3.0900 1_554 no
C61 H11A 3.0400 2_645 no
C62 H32C 2.7800 2_545 no
H1 C4 3.1000 . no
H1 H3 2.4800 . no
H1 H5 2.3900 . no
H1 O11 2.6000 2_655 no
H2 O22 2.2400 . no
H2 C11 2.8900 . no
H2 H11 2.6000 . no
H3 O32 2.3000 . no
H3 H1 2.4800 . no
H3 O11 2.5200 2_655 no
H3 C13 3.0800 2_655 no
H4 O42 2.3000 . no
H4 H6A 2.4300 . no
H4 N13 2.7800 2_645 no
H5 O22 2.8400 1_556 no
H5 H1 2.3900 . no
H6A O62 2.3800 . no
H6A H4 2.4300 . no
H6A C12 2.9500 2_645 no
H6B O22 2.8400 1_556 no
H6B O62 2.9100 . no
H6B H22A 2.6000 2_645 no
H11 O11 2.7900 . no
H11 C2 3.1000 . no
H11 H2 2.6000 . no
H11 N12 2.6100 2_645 no
H11A O62 2.0000 2_655 no
H11A C61 3.0400 2_655 no
H13A O42 2.5300 2_655 no
H13B O32 2.5600 2_645 no
H22A O1 2.5500 2_655 no
H22A H6B 2.6000 2_655 no
H22C O62 2.5400 1_564 no
H32A O61 2.6100 1_554 no
H32B H41A 2.5800 2_554 no
H32C O42 2.9100 2_554 no
H32C C62 2.7800 2_555 no
H32C H62B 2.4200 2_555 no
H41A H32B 2.5800 2_544 no
H42B C32 3.0900 1_556 no
H42B O42 2.6800 2_555 no
H42C O32 2.7000 2_545 no
H62A O32 2.6800 2_545 no
H62A C31 3.0600 2_545 no
H62B H32C 2.4200 2_545 no
H62C O42 2.8400 1_556 no

loop_
_geom_hbond_atom_site_label_D
_geom_hbond_atom_site_label_H
_geom_hbond_atom_site_label_A
_geom_hbond_site_symmetry_A
_geom_hbond_distance_DH
_geom_hbond_distance_HA
_geom_hbond_distance_DA
_geom_hbond_angle_DHA
_geom_hbond_publ_flag
O11 H11A O62 2_655 0.8500 2.0000 2.839(5) 166.00 yes
C1 H1 O11 2_655 0.9500 2.6000 3.442(5) 148.00 yes
C2 H2 O22 . 0.9500 2.2400 2.670(7) 106.00 yes
C3 H3 O32 . 0.9500 2.3000 2.720(5) 106.00 yes
C3 H3 O11 2_655 0.9500 2.5200 3.373(5) 148.00 yes
C4 H4 O42 . 0.9500 2.3000 2.705(5) 105.00 yes
C11 H11 N12 2_645 0.9500 2.6100 3.485(5) 154.00 yes
C13 H13A O42 2_655 0.9500 2.5300 3.466(6) 166.00 yes
C13 H13B O32 2_645 0.9500 2.5600 3.386(6) 146.00 yes
C22 H22A O1 2_655 0.9500 2.5500 3.485(5) 168.00 yes
C22 H22C O62 1_564 0.9500 2.5400 3.382(7) 148.00 yes

loop_
_geom_torsion_atom_site_label_1
_geom_torsion_atom_site_label_2
_geom_torsion_atom_site_label_3
_geom_torsion_atom_site_label_4
_geom_torsion
_geom_torsion_publ_flag
C5 O1 C1 N11 170.7(3) no
C5 O1 C1 C2 -67.7(4) no
C1 O1 C5 C4 60.3(4) no
C1 O1 C5 C6 -178.0(3) no
C21 O21 C2 C1 118.4(3) no
C21 O21 C2 C3 -125.0(3) no
C2 O21 C21 O22 1.1(6) no
C2 O21 C21 C22 -178.9(3) no
C31 O31 C3 C2 -115.5(4) no
C31 O31 C3 C4 124.2(3) no
C3 O31 C31 O32 -7.0(6) no
C3 O31 C31 C32 174.7(4) no
C41 O41 C4 C3 126.9(3) no
C41 O41 C4 C5 -112.6(3) no
C4 O41 C41 O42 2.8(6) no
C4 O41 C41 C42 -176.7(3) no
C61 O61 C6 C5 159.4(3) no
C6 O61 C61 O62 -7.3(6) no
C6 O61 C61 C62 172.0(4) no
C1 N11 N12 N13 173.5(3) no
C11 N11 N12 N13 1.3(4) no
N12 N11 C1 C2 132.8(3) no
C11 N11 C1 O1 61.9(4) no
C11 N11 C1 C2 -56.6(5) no
N12 N11 C11 C12 -0.6(4) no
C1 N11 C11 C12 -171.9(3) no
N12 N11 C1 O1 -108.7(3) no
N11 N12 N13 C12 -1.5(4) no
N12 N13 C12 C13 -175.8(4) no
N12 N13 C12 C11 1.2(4) no
O1 C1 C2 O21 179.8(3) no
N11 C1 C2 C3 179.6(3) no
O1 C1 C2 C3 62.2(4) no
N11 C1 C2 O21 -62.9(4) no
C1 C2 C3 O31 -173.8(3) no
O21 C2 C3 C4 -172.9(3) no
O21 C2 C3 O31 68.9(4) no
C1 C2 C3 C4 -55.5(4) no
O31 C3 C4 C5 168.4(3) no
O31 C3 C4 O41 -73.1(3) no
C2 C3 C4 O41 169.1(3) no
C2 C3 C4 C5 50.6(4) no
O41 C4 C5 C6 79.4(4) no
O41 C4 C5 O1 -167.2(3) no
C3 C4 C5 O1 -50.3(4) no
C3 C4 C5 C6 -163.8(3) no
O1 C5 C6 O61 170.1(3) no
C4 C5 C6 O61 -72.4(4) no
N11 C11 C12 C13 176.3(4) no
N11 C11 C12 N13 -0.4(4) no
C11 C12 C13 O11 19.1(6) no
N13 C12 C13 O11 -164.6(4) no

loop_
_cod_related_entry_id
_cod_related_entry_database
_cod_related_entry_code
1 ChemSpider 21178407
